data_4348806
loop_
_publ_author_name
'Chu, Terry'
'Boyko, Yaroslav'
'Korobkov, Ilia'
'Kuzmina, Lyudmila G.'
'Howard, Judith A. K.'
'Nikonov, Georgii I.'

_publ_section_title
;
 Oxidative Addition of Disulfides, Alkyl Sulfides, and Diphosphides to an
 Aluminum(I) Center.
;
_journal_issue 17
_journal_name_full 'Inorganic chemistry'
_journal_page_first 9099
_journal_page_last 9104
_journal_paper_doi 10.1021/acs.inorgchem.6b01668
_journal_volume 55
_journal_year 2016
_chemical_formula_moiety 'C41 H51 Al N2 S2'
_chemical_formula_sum 'C41 H51 Al N2 S2'
_chemical_formula_weight 662.94
_space_group_crystal_system monoclinic
_space_group_IT_number 14
_space_group_name_Hall '-P 2ybc'
_space_group_name_H-M_alt 'P 1 21/c 1'
_atom_sites_solution_hydrogens geom
_atom_sites_solution_primary direct
_atom_sites_solution_secondary difmap
_audit_creation_date 2016-05-10
_audit_creation_method
;
Olex2 1.2
(compiled 2015.09.30 svn.r3233 for OlexSys, GUI svn.r5103)
;
_cell_angle_alpha 90.00
_cell_angle_beta 95.512(2)
_cell_angle_gamma 90.00
_cell_formula_units_Z 4
_cell_length_a 9.6103(7)
_cell_length_b 22.3119(15)
_cell_length_c 17.1718(12)
_cell_measurement_reflns_used 9869
_cell_measurement_temperature 120.0(2)
_cell_measurement_theta_max 30.562
_cell_measurement_theta_min 2.317
_cell_volume 3665.0(4)
_computing_cell_refinement 'SAINT v8.34A (Bruker, 2013)'
_computing_data_reduction 'SAINT v8.34A (Bruker, 2013)'
_computing_molecular_graphics 'Olex2 (Dolomanov et al., 2009)'
_computing_publication_material 'Olex2 (Dolomanov et al., 2009)'
_computing_structure_refinement 'XH (Sheldrick, 2008)'
_computing_structure_solution 'XS (Sheldrick, 2008)'
_diffrn_ambient_temperature 120.0(2)
_diffrn_measured_fraction_theta_full 0.995
_diffrn_measured_fraction_theta_max 0.996
_diffrn_measurement_device_type 'CCD area detector'
_diffrn_measurement_method 'phi and omega scans'
_diffrn_radiation_monochromator graphite
_diffrn_radiation_type MoK\a
_diffrn_radiation_wavelength 0.71073
_diffrn_reflns_av_R_equivalents 0.0735
_diffrn_reflns_av_unetI/netI 0.0531
_diffrn_reflns_limit_h_max 13
_diffrn_reflns_limit_h_min -13
_diffrn_reflns_limit_k_max 30
_diffrn_reflns_limit_k_min -30
_diffrn_reflns_limit_l_max 23
_diffrn_reflns_limit_l_min -23
_diffrn_reflns_number 51462
_diffrn_reflns_theta_full 26.00
_diffrn_reflns_theta_max 29.00
_diffrn_reflns_theta_min 2.18
_diffrn_source 'fine-focus sealed tube'
_exptl_absorpt_coefficient_mu 0.200
_exptl_absorpt_correction_T_max 0.76135
_exptl_absorpt_correction_T_min 0.64321
_exptl_absorpt_correction_type multi-scan
_exptl_absorpt_process_details
;
SADABS-2008/1 (Bruker,2008) was used for absorption correction.
wR2(int) was 0.0994 before and 0.0260 after correction.
The Ratio of minimum to maximum transmission is 0.7490.
The \l/2 correction factor is Not present.
;
_exptl_crystal_colour colourless
_exptl_crystal_density_diffrn 1.201
_exptl_crystal_density_method 'not measured'
_exptl_crystal_description block
_exptl_crystal_F_000 1424
_exptl_crystal_size_max 0.36
_exptl_crystal_size_mid 0.34
_exptl_crystal_size_min 0.28
_refine_diff_density_max 0.750
_refine_diff_density_min -0.383
_refine_diff_density_rms 0.121
_refine_ls_extinction_method none
_refine_ls_goodness_of_fit_ref 1.067
_refine_ls_hydrogen_treatment constr
_refine_ls_matrix_type full
_refine_ls_number_parameters 425
_refine_ls_number_reflns 9713
_refine_ls_number_restraints 0
_refine_ls_restrained_S_all 1.067
_refine_ls_R_factor_all 0.0799
_refine_ls_R_factor_gt 0.0668
_refine_ls_shift/su_max 0.002
_refine_ls_shift/su_mean 0.000
_refine_ls_structure_factor_coef Fsqd
_refine_ls_weighting_details 'calc w=1/[\s^2^(Fo^2^)+(0.1159P)^2^+0.2182P] where P=(Fo^2^+2Fc^2^)/3'
_refine_ls_weighting_scheme calc
_refine_ls_wR_factor_gt 0.1628
_refine_ls_wR_factor_ref 0.1736
_reflns_number_gt 7855
_reflns_number_total 9748
_reflns_threshold_expression >2sigma(I)
_cod_data_source_file ic6b01668_si_002.cif
_cod_data_source_block p21c
_cod_database_code 4348806
_olex2_refinement_description
;
1. Fixed Uiso
 At 1.2 times of:
  All C(H) groups
 At 1.5 times of:
  All C(H,H,H) groups
2.a Ternary CH refined with riding coordinates:
 C7(H7), C10(H10), C19(H19), C22(H22)
2.b Aromatic/amide H refined with riding coordinates:
 C3(H3), C4(H4), C5(H5), C15(H15), C16(H16), C17(H17), C26(H26), C31(H31),
 C32(H32), C33(H33), C34(H34), C35(H35), C37(H37), C38(H38), C39(H39), C40(H40),
  C41(H41)
2.c Idealised Me refined as rotating group:
 C8(H8A,H8B,H8C), C9(H9A,H9B,H9C), C11(H11A,H11B,H11C), C12(H12A,H12B,H12C),
 C20(H20A,H20B,H20C), C21(H21A,H21B,H21C), C23(H23A,H23B,H23C), C24(H24A,H24B,
 H24C), C28(H28A,H28B,H28C), C29(H29A,H29B,H29C)
;
_olex2_submission_special_instructions 'No special instructions were received'

loop_
_space_group_symop_id
_space_group_symop_operation_xyz
1 'x, y, z'
2 '-x, y+1/2, -z+1/2'
3 '-x, -y, -z'
4 'x, -y-1/2, z-1/2'

loop_
_atom_site_label
_atom_site_type_symbol
_atom_site_fract_x
_atom_site_fract_y
_atom_site_fract_z
_atom_site_U_iso_or_equiv
_atom_site_adp_type
_atom_site_occupancy
_atom_site_calc_flag
_atom_site_refinement_flags_posn
Al1 Al 0.24502(5) 0.676169(19) 0.24285(3) 0.01786(12) Uani 1 d .
S1 S 0.27061(5) 0.678118(19) 0.37280(2) 0.02751(12) Uani 1 d .
S2 S 0.46344(4) 0.684069(19) 0.21217(2) 0.02547(12) Uani 1 d .
N1 N 0.13945(13) 0.61213(6) 0.19500(7) 0.0187(3) Uani 1 d .
N2 N 0.11935(12) 0.73846(5) 0.20964(7) 0.0177(3) Uani 1 d .
C1 C 0.16267(16) 0.55122(6) 0.22377(9) 0.0210(3) Uani 1 d .
C2 C 0.08757(16) 0.53181(7) 0.28546(9) 0.0242(3) Uani 1 d .
C3 C 0.10960(18) 0.47305(8) 0.31226(11) 0.0316(4) Uani 1 d .
H3 H 0.0598 0.4587 0.3536 0.038 Uiso 1 calc R
C4 C 0.20241(19) 0.43566(8) 0.27960(12) 0.0337(4) Uani 1 d .
H4 H 0.2151 0.3958 0.2982 0.040 Uiso 1 calc R
C5 C 0.27665(18) 0.45589(7) 0.22018(11) 0.0297(4) Uani 1 d .
H5 H 0.3406 0.4297 0.1985 0.036 Uiso 1 calc R
C6 C 0.25995(16) 0.51411(7) 0.19119(9) 0.0228(3) Uani 1 d .
C7 C -0.01461(18) 0.57209(8) 0.32300(10) 0.0280(3) Uani 1 d .
H7 H 0.0116 0.6145 0.3124 0.034 Uiso 1 calc R
C8 C -0.16448(19) 0.56292(9) 0.28714(12) 0.0377(4) Uani 1 d .
H8A H -0.1698 0.5706 0.2307 0.057 Uiso 1 calc GR
H8B H -0.2265 0.5907 0.3114 0.057 Uiso 1 calc GR
H8C H -0.1934 0.5216 0.2963 0.057 Uiso 1 calc GR
C9 C -0.0042(2) 0.56416(9) 0.41204(11) 0.0387(4) Uani 1 d .
H9A H -0.0352 0.5238 0.4246 0.058 Uiso 1 calc GR
H9B H -0.0636 0.5939 0.4347 0.058 Uiso 1 calc GR
H9C H 0.0930 0.5698 0.4338 0.058 Uiso 1 calc GR
C10 C 0.34738(17) 0.53470(7) 0.12728(10) 0.0257(3) Uani 1 d .
H10 H 0.3284 0.5783 0.1179 0.031 Uiso 1 calc R
C11 C 0.3101(2) 0.50137(9) 0.04978(12) 0.0423(5) Uani 1 d .
H11A H 0.3335 0.4588 0.0566 0.063 Uiso 1 calc GR
H11B H 0.3632 0.5185 0.0092 0.063 Uiso 1 calc GR
H11C H 0.2098 0.5055 0.0341 0.063 Uiso 1 calc GR
C12 C 0.50336(19) 0.52744(9) 0.15237(12) 0.0356(4) Uani 1 d .
H12A H 0.5263 0.5471 0.2030 0.053 Uiso 1 calc GR
H12B H 0.5575 0.5458 0.1131 0.053 Uiso 1 calc GR
H12C H 0.5263 0.4847 0.1570 0.053 Uiso 1 calc GR
C13 C 0.12334(15) 0.79445(6) 0.25318(8) 0.0192(3) Uani 1 d .
C14 C 0.03390(16) 0.80063(7) 0.31283(9) 0.0227(3) Uani 1 d .
C15 C 0.04010(18) 0.85420(7) 0.35536(10) 0.0281(4) Uani 1 d .
H15 H -0.0202 0.8597 0.3955 0.034 Uiso 1 calc R
C16 C 0.13188(19) 0.89898(7) 0.34014(10) 0.0300(4) Uani 1 d .
H16 H 0.1363 0.9346 0.3706 0.036 Uiso 1 calc R
C17 C 0.21796(18) 0.89226(7) 0.28042(10) 0.0281(4) Uani 1 d .
H17 H 0.2804 0.9237 0.2702 0.034 Uiso 1 calc R
C18 C 0.21495(16) 0.84053(7) 0.23508(9) 0.0223(3) Uani 1 d .
C19 C -0.07187(18) 0.75302(8) 0.32965(10) 0.0271(3) Uani 1 d .
H19 H -0.0513 0.7162 0.2997 0.032 Uiso 1 calc R
C20 C -0.0640(2) 0.73648(9) 0.41636(11) 0.0366(4) Uani 1 d .
H20A H 0.0318 0.7245 0.4345 0.055 Uiso 1 calc GR
H20B H -0.1279 0.7032 0.4236 0.055 Uiso 1 calc GR
H20C H -0.0907 0.7712 0.4466 0.055 Uiso 1 calc GR
C21 C -0.2212(2) 0.77311(11) 0.30245(12) 0.0433(5) Uani 1 d .
H21A H -0.2416 0.8107 0.3285 0.065 Uiso 1 calc GR
H21B H -0.2874 0.7422 0.3158 0.065 Uiso 1 calc GR
H21C H -0.2301 0.7792 0.2457 0.065 Uiso 1 calc GR
C22 C 0.30244(17) 0.83729(7) 0.16619(10) 0.0263(3) Uani 1 d .
H22 H 0.2922 0.7962 0.1432 0.032 Uiso 1 calc R
C23 C 0.45729(19) 0.84809(9) 0.19076(12) 0.0380(4) Uani 1 d .
H23A H 0.4710 0.8896 0.2085 0.057 Uiso 1 calc GR
H23B H 0.5113 0.8409 0.1461 0.057 Uiso 1 calc GR
H23C H 0.4890 0.8207 0.2335 0.057 Uiso 1 calc GR
C24 C 0.2502(2) 0.88278(9) 0.10240(11) 0.0376(4) Uani 1 d .
H24A H 0.1518 0.8748 0.0852 0.056 Uiso 1 calc GR
H24B H 0.3060 0.8790 0.0578 0.056 Uiso 1 calc GR
H24C H 0.2597 0.9235 0.1237 0.056 Uiso 1 calc GR
C25 C 0.04092(15) 0.62083(7) 0.13543(8) 0.0191(3) Uani 1 d .
C26 C -0.00617(16) 0.67773(6) 0.11129(9) 0.0200(3) Uani 1 d .
H26 H -0.0646 0.6794 0.0635 0.024 Uiso 1 calc R
C27 C 0.02224(15) 0.73242(7) 0.14881(9) 0.0192(3) Uani 1 d .
C28 C -0.02813(18) 0.56876(7) 0.09116(10) 0.0270(3) Uani 1 d .
H28A H 0.0093 0.5650 0.0403 0.040 Uiso 1 calc GR
H28B H -0.1292 0.5756 0.0832 0.040 Uiso 1 calc GR
H28C H -0.0094 0.5318 0.1212 0.040 Uiso 1 calc GR
C29 C -0.06244(18) 0.78529(7) 0.11722(10) 0.0264(3) Uani 1 d .
H29A H -0.0702 0.8145 0.1592 0.040 Uiso 1 calc GR
H29B H -0.1560 0.7718 0.0970 0.040 Uiso 1 calc GR
H29C H -0.0163 0.8040 0.0749 0.040 Uiso 1 calc GR
C30 C 0.41930(17) 0.63331(8) 0.40406(9) 0.0252(3) Uani 1 d .
C31 C 0.42791(19) 0.57332(8) 0.38519(10) 0.0316(4) Uani 1 d .
H31 H 0.3578 0.5559 0.3495 0.038 Uiso 1 calc R
C32 C 0.53778(19) 0.53829(9) 0.41781(11) 0.0352(4) Uani 1 d .
H32 H 0.5428 0.4971 0.4042 0.042 Uiso 1 calc R
C33 C 0.63990(19) 0.56322(9) 0.47002(11) 0.0370(4) Uani 1 d .
H33 H 0.7144 0.5392 0.4931 0.044 Uiso 1 calc R
C34 C 0.63298(19) 0.62296(9) 0.48832(12) 0.0382(4) Uani 1 d .
H34 H 0.7037 0.6402 0.5239 0.046 Uiso 1 calc R
C35 C 0.52411(19) 0.65859(9) 0.45562(11) 0.0331(4) Uani 1 d .
H35 H 0.5211 0.7000 0.4683 0.040 Uiso 1 calc R
C36 C 0.47008(17) 0.68192(7) 0.10961(10) 0.0228(3) Uani 1 d .
C37 C 0.35502(17) 0.68780(7) 0.05462(10) 0.0251(3) Uani 1 d .
H37 H 0.2654 0.6949 0.0717 0.030 Uiso 1 calc R
C38 C 0.36885(19) 0.68342(7) -0.02473(11) 0.0294(4) Uani 1 d .
H38 H 0.2889 0.6872 -0.0614 0.035 Uiso 1 calc R
C39 C 0.4995(2) 0.67350(8) -0.05079(11) 0.0323(4) Uani 1 d .
H39 H 0.5092 0.6700 -0.1051 0.039 Uiso 1 calc R
C40 C 0.61472(19) 0.66887(8) 0.00318(11) 0.0319(4) Uani 1 d .
H40 H 0.7045 0.6628 -0.0143 0.038 Uiso 1 calc R
C41 C 0.60146(18) 0.67290(7) 0.08257(11) 0.0279(4) Uani 1 d .
H41 H 0.6820 0.6695 0.1190 0.034 Uiso 1 calc R

loop_
_atom_site_aniso_label
_atom_site_aniso_U_11
_atom_site_aniso_U_22
_atom_site_aniso_U_33
_atom_site_aniso_U_23
_atom_site_aniso_U_13
_atom_site_aniso_U_12
Al1 0.0180(2) 0.0162(2) 0.0188(2) -0.00163(15) -0.00104(17) -0.00013(15)
S1 0.0296(2) 0.0311(2) 0.0209(2) -0.00333(15) -0.00210(16) 0.00620(15)
S2 0.0186(2) 0.0323(2) 0.0251(2) -0.00330(15) -0.00048(15) -0.00135(14)
N1 0.0207(6) 0.0161(6) 0.0189(6) -0.0009(5) -0.0007(5) -0.0002(4)
N2 0.0191(6) 0.0158(6) 0.0181(6) -0.0017(4) 0.0001(5) -0.0001(4)
C1 0.0230(7) 0.0156(7) 0.0232(7) -0.0008(5) -0.0037(6) -0.0027(5)
C2 0.0246(8) 0.0214(7) 0.0260(8) 0.0005(6) -0.0005(6) -0.0028(6)
C3 0.0321(9) 0.0257(8) 0.0369(9) 0.0076(7) 0.0032(7) -0.0052(7)
C4 0.0339(9) 0.0190(8) 0.0475(11) 0.0077(7) -0.0004(8) -0.0002(7)
C5 0.0306(8) 0.0191(8) 0.0384(9) 0.0009(7) -0.0017(7) 0.0026(6)
C6 0.0238(7) 0.0183(7) 0.0252(8) -0.0026(6) -0.0037(6) -0.0006(6)
C7 0.0300(8) 0.0254(8) 0.0293(8) 0.0012(6) 0.0066(7) -0.0022(6)
C8 0.0292(9) 0.0427(11) 0.0417(10) 0.0002(8) 0.0052(8) 0.0020(8)
C9 0.0434(11) 0.0415(11) 0.0322(9) 0.0009(8) 0.0083(8) -0.0019(8)
C10 0.0289(8) 0.0215(7) 0.0265(8) -0.0028(6) 0.0013(6) 0.0036(6)
C11 0.0481(12) 0.0440(12) 0.0343(10) -0.0134(8) 0.0021(9) 0.0063(9)
C12 0.0301(9) 0.0335(10) 0.0437(11) -0.0017(8) 0.0061(8) 0.0039(7)
C13 0.0221(7) 0.0170(7) 0.0179(6) -0.0021(5) -0.0020(5) 0.0021(5)
C14 0.0244(7) 0.0225(7) 0.0206(7) -0.0024(6) -0.0013(6) 0.0035(6)
C15 0.0321(8) 0.0279(8) 0.0237(8) -0.0071(6) -0.0005(6) 0.0073(7)
C16 0.0371(9) 0.0218(8) 0.0295(8) -0.0098(6) -0.0047(7) 0.0049(7)
C17 0.0328(9) 0.0182(7) 0.0318(9) -0.0010(6) -0.0052(7) -0.0010(6)
C18 0.0222(7) 0.0185(7) 0.0252(7) -0.0001(6) -0.0032(6) 0.0005(6)
C19 0.0313(8) 0.0273(8) 0.0234(8) -0.0033(6) 0.0063(6) -0.0010(6)
C20 0.0413(10) 0.0415(10) 0.0284(9) 0.0033(8) 0.0101(8) 0.0049(8)
C21 0.0305(9) 0.0579(13) 0.0409(11) 0.0064(9) 0.0005(8) -0.0089(9)
C22 0.0274(8) 0.0217(7) 0.0298(8) 0.0005(6) 0.0029(7) -0.0034(6)
C23 0.0287(9) 0.0387(10) 0.0465(11) 0.0008(9) 0.0034(8) -0.0082(8)
C24 0.0411(10) 0.0385(10) 0.0337(9) 0.0083(8) 0.0055(8) -0.0011(8)
C25 0.0187(7) 0.0199(7) 0.0185(7) -0.0029(5) 0.0002(5) -0.0010(5)
C26 0.0204(7) 0.0209(7) 0.0181(7) -0.0011(5) -0.0016(6) -0.0002(5)
C27 0.0192(7) 0.0200(7) 0.0183(7) -0.0002(5) 0.0015(5) 0.0016(5)
C28 0.0309(8) 0.0189(7) 0.0291(8) -0.0046(6) -0.0077(7) -0.0022(6)
C29 0.0313(8) 0.0203(7) 0.0258(8) -0.0029(6) -0.0068(6) 0.0064(6)
C30 0.0250(7) 0.0305(8) 0.0197(7) 0.0032(6) 0.0002(6) -0.0001(6)
C31 0.0299(9) 0.0354(9) 0.0285(8) 0.0002(7) -0.0024(7) 0.0007(7)
C32 0.0363(10) 0.0313(9) 0.0381(10) 0.0049(7) 0.0044(8) 0.0060(7)
C33 0.0255(9) 0.0477(11) 0.0374(10) 0.0141(8) 0.0016(7) 0.0055(8)
C34 0.0278(9) 0.0468(11) 0.0382(10) 0.0055(8) -0.0063(8) -0.0039(8)
C35 0.0315(9) 0.0340(9) 0.0325(9) 0.0012(7) -0.0035(7) -0.0041(7)
C36 0.0210(7) 0.0211(7) 0.0264(8) -0.0008(6) 0.0033(6) -0.0028(5)
C37 0.0198(7) 0.0238(8) 0.0315(9) -0.0001(6) 0.0016(6) -0.0016(6)
C38 0.0287(9) 0.0288(9) 0.0298(9) 0.0018(6) -0.0010(7) -0.0039(6)
C39 0.0339(10) 0.0350(9) 0.0284(9) 0.0014(7) 0.0053(7) -0.0033(7)
C40 0.0238(8) 0.0383(10) 0.0347(9) 0.0022(8) 0.0083(7) -0.0008(7)
C41 0.0202(8) 0.0313(9) 0.0324(9) -0.0004(7) 0.0035(7) -0.0015(6)

loop_
_atom_type_symbol
_atom_type_description
_atom_type_scat_dispersion_real
_atom_type_scat_dispersion_imag
_atom_type_scat_source
C C 0.0033 0.0016 'International Tables Vol C Tables 4.2.6.8 and 6.1.1.4'
H H 0.0000 0.0000 'International Tables Vol C Tables 4.2.6.8 and 6.1.1.4'
Al Al 0.0645 0.0514 'International Tables Vol C Tables 4.2.6.8 and 6.1.1.4'
N N 0.0061 0.0033 'International Tables Vol C Tables 4.2.6.8 and 6.1.1.4'
S S 0.1246 0.1234 'International Tables Vol C Tables 4.2.6.8 and 6.1.1.4'

loop_
_geom_angle_atom_site_label_1
_geom_angle_atom_site_label_2
_geom_angle_atom_site_label_3
_geom_angle
S2 Al1 S1 102.76(2)
N1 Al1 S1 116.97(4)
N1 Al1 S2 115.87(4)
N2 Al1 S1 107.10(4)
N2 Al1 S2 117.43(4)
N2 Al1 N1 97.09(6)
C30 S1 Al1 107.42(6)
C36 S2 Al1 111.07(6)
C1 N1 Al1 119.92(9)
C25 N1 Al1 122.13(10)
C25 N1 C1 117.94(12)
C13 N2 Al1 119.41(9)
C27 N2 Al1 122.54(10)
C27 N2 C13 117.99(12)
C2 C1 N1 118.04(13)
C6 C1 N1 120.08(13)
C6 C1 C2 121.87(14)
C1 C2 C7 122.47(14)
C3 C2 C1 117.65(15)
C3 C2 C7 119.89(15)
C2 C3 H3 119.5
C4 C3 C2 121.09(16)
C4 C3 H3 119.5
C3 C4 H4 119.8
C5 C4 C3 120.32(16)
C5 C4 H4 119.8
C4 C5 H5 119.3
C4 C5 C6 121.33(16)
C6 C5 H5 119.3
C1 C6 C10 123.09(14)
C5 C6 C1 117.71(15)
C5 C6 C10 119.20(15)
C2 C7 H7 107.3
C2 C7 C8 111.90(14)
C2 C7 C9 111.83(15)
C8 C7 H7 107.3
C8 C7 C9 110.87(15)
C9 C7 H7 107.3
C7 C8 H8A 109.5
C7 C8 H8B 109.5
C7 C8 H8C 109.5
H8A C8 H8B 109.5
H8A C8 H8C 109.5
H8B C8 H8C 109.5
C7 C9 H9A 109.5
C7 C9 H9B 109.5
C7 C9 H9C 109.5
H9A C9 H9B 109.5
H9A C9 H9C 109.5
H9B C9 H9C 109.5
C6 C10 H10 107.9
C6 C10 C11 112.40(15)
C6 C10 C12 111.14(14)
C11 C10 H10 107.9
C12 C10 H10 107.9
C12 C10 C11 109.49(15)
C10 C11 H11A 109.5
C10 C11 H11B 109.5
C10 C11 H11C 109.5
H11A C11 H11B 109.5
H11A C11 H11C 109.5
H11B C11 H11C 109.5
C10 C12 H12A 109.5
C10 C12 H12B 109.5
C10 C12 H12C 109.5
H12A C12 H12B 109.5
H12A C12 H12C 109.5
H12B C12 H12C 109.5
C14 C13 N2 118.11(13)
C14 C13 C18 121.90(14)
C18 C13 N2 119.99(13)
C13 C14 C19 122.53(14)
C15 C14 C13 117.77(15)
C15 C14 C19 119.64(15)
C14 C15 H15 119.4
C16 C15 C14 121.18(16)
C16 C15 H15 119.4
C15 C16 H16 119.9
C15 C16 C17 120.11(15)
C17 C16 H16 119.9
C16 C17 H17 119.3
C16 C17 C18 121.47(16)
C18 C17 H17 119.3
C13 C18 C22 122.86(13)
C17 C18 C13 117.53(15)
C17 C18 C22 119.50(14)
C14 C19 H19 108.0
C14 C19 C20 112.52(14)
C14 C19 C21 111.23(15)
C20 C19 H19 108.0
C20 C19 C21 108.95(15)
C21 C19 H19 108.0
C19 C20 H20A 109.5
C19 C20 H20B 109.5
C19 C20 H20C 109.5
H20A C20 H20B 109.5
H20A C20 H20C 109.5
H20B C20 H20C 109.5
C19 C21 H21A 109.5
C19 C21 H21B 109.5
C19 C21 H21C 109.5
H21A C21 H21B 109.5
H21A C21 H21C 109.5
H21B C21 H21C 109.5
C18 C22 H22 108.1
C18 C22 C23 112.05(15)
C18 C22 C24 110.84(14)
C23 C22 H22 108.1
C23 C22 C24 109.56(15)
C24 C22 H22 108.1
C22 C23 H23A 109.5
C22 C23 H23B 109.5
C22 C23 H23C 109.5
H23A C23 H23B 109.5
H23A C23 H23C 109.5
H23B C23 H23C 109.5
C22 C24 H24A 109.5
C22 C24 H24B 109.5
C22 C24 H24C 109.5
H24A C24 H24B 109.5
H24A C24 H24C 109.5
H24B C24 H24C 109.5
N1 C25 C26 122.91(13)
N1 C25 C28 121.21(13)
C26 C25 C28 115.87(13)
C25 C26 H26 116.0
C27 C26 C25 127.91(14)
C27 C26 H26 116.0
N2 C27 C26 122.63(13)
N2 C27 C29 120.98(13)
C26 C27 C29 116.38(13)
C25 C28 H28A 109.5
C25 C28 H28B 109.5
C25 C28 H28C 109.5
H28A C28 H28B 109.5
H28A C28 H28C 109.5
H28B C28 H28C 109.5
C27 C29 H29A 109.5
C27 C29 H29B 109.5
C27 C29 H29C 109.5
H29A C29 H29B 109.5
H29A C29 H29C 109.5
H29B C29 H29C 109.5
C31 C30 S1 122.46(13)
C31 C30 C35 119.01(16)
C35 C30 S1 118.23(13)
C30 C31 H31 119.6
C30 C31 C32 120.76(17)
C32 C31 H31 119.6
C31 C32 H32 120.0
C33 C32 C31 120.05(18)
C33 C32 H32 120.0
C32 C33 H33 120.2
C34 C33 C32 119.52(17)
C34 C33 H33 120.2
C33 C34 H34 119.5
C33 C34 C35 120.97(18)
C35 C34 H34 119.5
C30 C35 H35 120.2
C34 C35 C30 119.67(18)
C34 C35 H35 120.2
C37 C36 S2 124.85(13)
C37 C36 C41 118.16(16)
C41 C36 S2 116.98(13)
C36 C37 H37 119.5
C38 C37 C36 121.10(16)
C38 C37 H37 119.5
C37 C38 H38 119.9
C37 C38 C39 120.18(17)
C39 C38 H38 119.9
C38 C39 H39 120.4
C40 C39 C38 119.19(17)
C40 C39 H39 120.4
C39 C40 H40 119.6
C39 C40 C41 120.89(16)
C41 C40 H40 119.6
C36 C41 H41 119.8
C40 C41 C36 120.45(16)
C40 C41 H41 119.8

loop_
_geom_bond_atom_site_label_1
_geom_bond_atom_site_label_2
_geom_bond_distance
Al1 S1 2.2219(6)
Al1 S2 2.2197(6)
Al1 N1 1.8937(13)
Al1 N2 1.8929(13)
S1 C30 1.7839(17)
S2 C36 1.7690(18)
N1 C1 1.4559(19)
N1 C25 1.3395(18)
N2 C13 1.4546(18)
N2 C27 1.3390(19)
C1 C2 1.406(2)
C1 C6 1.405(2)
C2 C3 1.399(2)
C2 C7 1.520(2)
C3 H3 0.9500
C3 C4 1.379(3)
C4 H4 0.9500
C4 C5 1.376(3)
C5 H5 0.9500
C5 C6 1.395(2)
C6 C10 1.516(2)
C7 H7 1.0000
C7 C8 1.525(2)
C7 C9 1.533(2)
C8 H8A 0.9800
C8 H8B 0.9800
C8 H8C 0.9800
C9 H9A 0.9800
C9 H9B 0.9800
C9 H9C 0.9800
C10 H10 1.0000
C10 C11 1.536(2)
C10 C12 1.528(2)
C11 H11A 0.9800
C11 H11B 0.9800
C11 H11C 0.9800
C12 H12A 0.9800
C12 H12B 0.9800
C12 H12C 0.9800
C13 C14 1.406(2)
C13 C18 1.408(2)
C14 C15 1.399(2)
C14 C19 1.517(2)
C15 H15 0.9500
C15 C16 1.374(3)
C16 H16 0.9500
C16 C17 1.386(3)
C17 H17 0.9500
C17 C18 1.391(2)
C18 C22 1.517(2)
C19 H19 1.0000
C19 C20 1.529(2)
C19 C21 1.533(3)
C20 H20A 0.9800
C20 H20B 0.9800
C20 H20C 0.9800
C21 H21A 0.9800
C21 H21B 0.9800
C21 H21C 0.9800
C22 H22 1.0000
C22 C23 1.526(2)
C22 C24 1.541(2)
C23 H23A 0.9800
C23 H23B 0.9800
C23 H23C 0.9800
C24 H24A 0.9800
C24 H24B 0.9800
C24 H24C 0.9800
C25 C26 1.397(2)
C25 C28 1.507(2)
C26 H26 0.9500
C26 C27 1.395(2)
C27 C29 1.504(2)
C28 H28A 0.9800
C28 H28B 0.9800
C28 H28C 0.9800
C29 H29A 0.9800
C29 H29B 0.9800
C29 H29C 0.9800
C30 C31 1.381(2)
C30 C35 1.395(2)
C31 H31 0.9500
C31 C32 1.388(2)
C32 H32 0.9500
C32 C33 1.381(3)
C33 H33 0.9500
C33 C34 1.373(3)
C34 H34 0.9500
C34 C35 1.389(3)
C35 H35 0.9500
C36 C37 1.390(2)
C36 C41 1.401(2)
C37 H37 0.9500
C37 C38 1.385(3)
C38 H38 0.9500
C38 C39 1.390(3)
C39 H39 0.9500
C39 C40 1.378(3)
C40 H40 0.9500
C40 C41 1.384(3)
C41 H41 0.9500

loop_
_geom_torsion_atom_site_label_1
_geom_torsion_atom_site_label_2
_geom_torsion_atom_site_label_3
_geom_torsion_atom_site_label_4
_geom_torsion
Al1 S1 C30 C31 -59.23(15)
Al1 S1 C30 C35 127.13(13)
Al1 S2 C36 C37 13.18(15)
Al1 S2 C36 C41 -166.04(11)
Al1 N1 C1 C2 87.26(15)
Al1 N1 C1 C6 -91.39(15)
Al1 N1 C25 C26 -9.6(2)
Al1 N1 C25 C28 171.64(11)
Al1 N2 C13 C14 -92.86(14)
Al1 N2 C13 C18 87.17(15)
Al1 N2 C27 C26 8.4(2)
Al1 N2 C27 C29 -171.52(11)
S1 Al1 S2 C36 178.76(6)
S1 Al1 N1 C1 -44.88(12)
S1 Al1 N1 C25 134.05(11)
S1 Al1 N2 C13 36.13(11)
S1 Al1 N2 C27 -141.30(11)
S1 C30 C31 C32 -172.60(14)
S1 C30 C35 C34 172.41(15)
S2 Al1 S1 C30 -41.34(6)
S2 Al1 N1 C1 76.61(11)
S2 Al1 N1 C25 -104.47(11)
S2 Al1 N2 C13 -78.72(11)
S2 Al1 N2 C27 103.86(12)
S2 C36 C37 C38 -177.65(12)
S2 C36 C41 C40 178.05(13)
N1 Al1 S1 C30 86.78(7)
N1 Al1 S2 C36 49.95(7)
N1 Al1 N2 C13 157.22(11)
N1 Al1 N2 C27 -20.20(13)
N1 C1 C2 C3 179.44(14)
N1 C1 C2 C7 -0.6(2)
N1 C1 C6 C5 -179.12(14)
N1 C1 C6 C10 1.5(2)
N1 C25 C26 C27 -9.9(3)
N2 Al1 S1 C30 -165.67(7)
N2 Al1 S2 C36 -64.03(7)
N2 Al1 N1 C1 -158.20(11)
N2 Al1 N1 C25 20.73(13)
N2 C13 C14 C15 178.90(13)
N2 C13 C14 C19 -3.9(2)
N2 C13 C18 C17 -177.77(13)
N2 C13 C18 C22 5.9(2)
C1 N1 C25 C26 169.38(14)
C1 N1 C25 C28 -9.4(2)
C1 C2 C3 C4 0.4(3)
C1 C2 C7 C8 95.13(19)
C1 C2 C7 C9 -139.80(16)
C1 C6 C10 C11 -113.88(17)
C1 C6 C10 C12 123.01(16)
C2 C1 C6 C5 2.3(2)
C2 C1 C6 C10 -177.06(14)
C2 C3 C4 C5 0.7(3)
C3 C2 C7 C8 -84.9(2)
C3 C2 C7 C9 40.2(2)
C3 C4 C5 C6 -0.3(3)
C4 C5 C6 C1 -1.1(2)
C4 C5 C6 C10 178.25(16)
C5 C6 C10 C11 66.8(2)
C5 C6 C10 C12 -56.3(2)
C6 C1 C2 C3 -1.9(2)
C6 C1 C2 C7 178.04(14)
C7 C2 C3 C4 -179.57(16)
C13 N2 C27 C26 -169.11(14)
C13 N2 C27 C29 11.0(2)
C13 C14 C15 C16 -0.9(2)
C13 C14 C19 C20 130.25(16)
C13 C14 C19 C21 -107.18(18)
C13 C18 C22 C23 -126.61(16)
C13 C18 C22 C24 110.66(17)
C14 C13 C18 C17 2.3(2)
C14 C13 C18 C22 -174.07(14)
C14 C15 C16 C17 1.7(3)
C15 C14 C19 C20 -52.6(2)
C15 C14 C19 C21 69.9(2)
C15 C16 C17 C18 -0.5(3)
C16 C17 C18 C13 -1.4(2)
C16 C17 C18 C22 175.03(15)
C17 C18 C22 C23 57.1(2)
C17 C18 C22 C24 -65.6(2)
C18 C13 C14 C15 -1.1(2)
C18 C13 C14 C19 176.03(14)
C19 C14 C15 C16 -178.14(15)
C25 N1 C1 C2 -91.71(17)
C25 N1 C1 C6 89.64(17)
C25 C26 C27 N2 10.6(3)
C25 C26 C27 C29 -169.50(16)
C27 N2 C13 C14 84.69(17)
C27 N2 C13 C18 -95.28(17)
C28 C25 C26 C27 168.91(16)
C30 C31 C32 C33 0.3(3)
C31 C30 C35 C34 -1.5(3)
C31 C32 C33 C34 -1.1(3)
C32 C33 C34 C35 0.6(3)
C33 C34 C35 C30 0.7(3)
C35 C30 C31 C32 1.0(3)
C36 C37 C38 C39 -0.6(2)
C37 C36 C41 C40 -1.2(2)
C37 C38 C39 C40 -0.8(3)
C38 C39 C40 C41 1.1(3)
C39 C40 C41 C36 -0.1(3)
C41 C36 C37 C38 1.6(2)
